data_7062020
loop_
_publ_author_name
'Panigrahi, Gopabandhu'
'Yadav, Sweta'
'Jana, Subhendu'
'Ghosh, Arghya'
'Niranjan, Manish K.'
'Prakash, Jai'

_publ_section_title
;
 Syntheses and characterization of two new layered ternary chalcogenides
 NaScQ2 (Q = Se and Te)
;
_journal_issue 46
_journal_name_full 'New Journal of Chemistry'
_journal_page_first 22076
_journal_page_last 22087
_journal_paper_doi 10.1039/D2NJ04783G
_journal_volume 46
_journal_year 2022
_chemical_formula_sum 'Na Sc Te2'
_chemical_formula_weight 323.15
_space_group_crystal_system trigonal
_space_group_IT_number 166
_space_group_name_Hall '-R 3 2"'
_space_group_name_H-M_alt 'R -3 m :H'
_audit_creation_method SHELXL-2017/1
_audit_update_record
;
2022-09-25 deposited with the CCDC.	2022-10-25 downloaded from the CCDC.
;
_cell_angle_alpha 90
_cell_angle_beta 90
_cell_angle_gamma 120
_cell_formula_units_Z 3
_cell_length_a 4.2217(6)
_cell_length_b 4.2217(6)
_cell_length_c 22.5344(14)
_cell_measurement_reflns_used 346
_cell_measurement_temperature 298(2)
_cell_measurement_theta_max 26.47
_cell_measurement_theta_min 5.45
_cell_volume 347.82(7)
_computing_cell_refinement 'Bruker SAINT'
_computing_data_collection 'Bruker APEX2'
_computing_data_reduction 'Bruker SAINT'
_computing_structure_refinement 'SHELXL-2017/1 (Sheldrick, 2017)'
_computing_structure_solution 'SHELXT 2014/5 (Sheldrick, 2014)'
_diffrn_ambient_temperature 298(2)
_diffrn_measured_fraction_theta_full 1.000
_diffrn_measured_fraction_theta_max 0.993
_diffrn_measurement_device_type 'Bruker APEX-II CCD'
_diffrn_measurement_method '\f and \w scans'
_diffrn_radiation_type MoK\a
_diffrn_radiation_wavelength 0.71073
_diffrn_reflns_av_R_equivalents 0.0886
_diffrn_reflns_av_unetI/netI 0.0626
_diffrn_reflns_Laue_measured_fraction_full 1.000
_diffrn_reflns_Laue_measured_fraction_max 0.993
_diffrn_reflns_limit_h_max 5
_diffrn_reflns_limit_h_min -5
_diffrn_reflns_limit_k_max 3
_diffrn_reflns_limit_k_min -4
_diffrn_reflns_limit_l_max 30
_diffrn_reflns_limit_l_min -29
_diffrn_reflns_number 750
_diffrn_reflns_point_group_measured_fraction_full 1.000
_diffrn_reflns_point_group_measured_fraction_max 0.993
_diffrn_reflns_theta_full 25.242
_diffrn_reflns_theta_max 28.235
_diffrn_reflns_theta_min 2.712
_diffrn_source 'fine-focus seald tube'
_exptl_absorpt_coefficient_mu 13.797
_exptl_absorpt_correction_T_max 0.7455
_exptl_absorpt_correction_T_min 0.3139
_exptl_absorpt_correction_type multi-scan
_exptl_absorpt_process_details 'multi-scan (SADABS" Sheldrick, 2016/2)'
_exptl_crystal_colour Black
_exptl_crystal_density_diffrn 4.628
_exptl_crystal_description Block
_exptl_crystal_F_000 408
_exptl_crystal_size_max 0.116
_exptl_crystal_size_mid 0.075
_exptl_crystal_size_min 0.068
_refine_diff_density_max 4.410
_refine_diff_density_min -2.657
_refine_diff_density_rms 0.482
_refine_ls_extinction_method none
_refine_ls_goodness_of_fit_ref 1.202
_refine_ls_hydrogen_treatment undef
_refine_ls_matrix_type full
_refine_ls_number_parameters 8
_refine_ls_number_reflns 139
_refine_ls_number_restraints 0
_refine_ls_restrained_S_all 1.202
_refine_ls_R_factor_all 0.0771
_refine_ls_R_factor_gt 0.0456
_refine_ls_shift/su_max 0.000
_refine_ls_shift/su_mean 0.000
_refine_ls_structure_factor_coef Fsqd
_refine_ls_weighting_details 'w=1/[\s^2^(Fo^2^)+(0.0395P)^2^+17.6408P] where P=(Fo^2^+2Fc^2^)/3'
_refine_ls_weighting_scheme calc
_refine_ls_wR_factor_gt 0.0969
_refine_ls_wR_factor_ref 0.1034
_reflns_Friedel_coverage 0.000
_reflns_number_gt 114
_reflns_number_total 139
_reflns_threshold_expression 'I > 2\s(I)'
_cod_data_source_file d2nj04783g2.cif
_cod_data_source_block NaScTe2
_cod_depositor_comments 'Adding full bibliography for 7062019--7062020.cif.'
_cod_original_cell_volume 347.82(10)
_cod_database_code 7062020
_shelx_shelxl_version_number 2017/1
_shelx_space_group_comment
;
The symmetry employed for this shelxl refinement is uniquely defined
by the following loop, which should always be used as a source of
symmetry information in preference to the above space-group names.
They are only intended as comments.
;

loop_
_space_group_symop_operation_xyz
'x, y, z'
'-y, x-y, z'
'-x+y, -x, z'
'y, x, -z'
'x-y, -y, -z'
'-x, -x+y, -z'
'x+2/3, y+1/3, z+1/3'
'-y+2/3, x-y+1/3, z+1/3'
'-x+y+2/3, -x+1/3, z+1/3'
'y+2/3, x+1/3, -z+1/3'
'x-y+2/3, -y+1/3, -z+1/3'
'-x+2/3, -x+y+1/3, -z+1/3'
'x+1/3, y+2/3, z+2/3'
'-y+1/3, x-y+2/3, z+2/3'
'-x+y+1/3, -x+2/3, z+2/3'
'y+1/3, x+2/3, -z+2/3'
'x-y+1/3, -y+2/3, -z+2/3'
'-x+1/3, -x+y+2/3, -z+2/3'
'-x, -y, -z'
'y, -x+y, -z'
'x-y, x, -z'
'-y, -x, z'
'-x+y, y, z'
'x, x-y, z'
'-x+2/3, -y+1/3, -z+1/3'
'y+2/3, -x+y+1/3, -z+1/3'
'x-y+2/3, x+1/3, -z+1/3'
'-y+2/3, -x+1/3, z+1/3'
'-x+y+2/3, y+1/3, z+1/3'
'x+2/3, x-y+1/3, z+1/3'
'-x+1/3, -y+2/3, -z+2/3'
'y+1/3, -x+y+2/3, -z+2/3'
'x-y+1/3, x+2/3, -z+2/3'
'-y+1/3, -x+2/3, z+2/3'
'-x+y+1/3, y+2/3, z+2/3'
'x+1/3, x-y+2/3, z+2/3'

loop_
_atom_site_label
_atom_site_type_symbol
_atom_site_fract_x
_atom_site_fract_y
_atom_site_fract_z
_atom_site_U_iso_or_equiv
_atom_site_adp_type
_atom_site_occupancy
_atom_site_site_symmetry_order
_atom_site_calc_flag
_atom_site_refinement_flags_posn
_atom_site_refinement_flags_adp
_atom_site_refinement_flags_occupancy
_atom_site_disorder_assembly
_atom_site_disorder_group
Na01 Na 0.000000 0.000000 0.000000 0.035(4) Uani 1 12 d S T P . .
Sc01 Sc 0.000000 0.000000 0.500000 0.0208(15) Uani 1 12 d S T P . .
Te01 Te 0.000000 0.000000 0.24010(7) 0.0211(6) Uani 1 6 d S T P . .

loop_
_atom_site_aniso_label
_atom_site_aniso_U_11
_atom_site_aniso_U_22
_atom_site_aniso_U_33
_atom_site_aniso_U_23
_atom_site_aniso_U_13
_atom_site_aniso_U_12
Na01 0.037(6) 0.037(6) 0.030(8) 0.000 0.000 0.019(3)
Sc01 0.0117(19) 0.0117(19) 0.039(4) 0.000 0.000 0.0058(10)
Te01 0.0146(6) 0.0146(6) 0.0343(10) 0.000 0.000 0.0073(3)

loop_
_atom_type_symbol
_atom_type_description
_atom_type_scat_dispersion_real
_atom_type_scat_dispersion_imag
_atom_type_scat_source
Na Na 0.0362 0.0249 'International Tables Vol C Tables 4.2.6.8 and 6.1.1.4'
Sc Sc 0.2519 0.3716 'International Tables Vol C Tables 4.2.6.8 and 6.1.1.4'
Te Te -0.5308 1.6751 'International Tables Vol C Tables 4.2.6.8 and 6.1.1.4'

loop_
_geom_angle_atom_site_label_1
_geom_angle_atom_site_label_2
_geom_angle_atom_site_label_3
_geom_angle
_geom_angle_site_symmetry_1
_geom_angle_site_symmetry_3
_geom_angle_publ_flag
Te01 Na01 Te01 180.00(5) 25 13_444 ?
Te01 Na01 Te01 81.98(3) 25 25_445 ?
Te01 Na01 Te01 98.02(3) 13_444 25_445 ?
Te01 Na01 Te01 98.02(3) 25 13_554 ?
Te01 Na01 Te01 81.98(3) 13_444 13_554 ?
Te01 Na01 Te01 180.00(5) 25_445 13_554 ?
Te01 Na01 Te01 98.02(3) 25 13_544 ?
Te01 Na01 Te01 81.98(3) 13_444 13_544 ?
Te01 Na01 Te01 98.02(3) 25_445 13_544 ?
Te01 Na01 Te01 81.98(3) 13_554 13_544 ?
Te01 Na01 Te01 81.98(3) 25 25_455 ?
Te01 Na01 Te01 98.02(3) 13_444 25_455 ?
Te01 Na01 Te01 81.98(3) 25_445 25_455 ?
Te01 Na01 Te01 98.02(3) 13_554 25_455 ?
Te01 Na01 Te01 180.00(5) 13_544 25_455 ?
Te01 Sc01 Te01 180.0 31_445 7 ?
Te01 Sc01 Te01 91.53(4) 31_445 31 ?
Te01 Sc01 Te01 88.47(4) 7 31 ?
Te01 Sc01 Te01 88.47(4) 31_445 7_445 ?
Te01 Sc01 Te01 91.53(4) 7 7_445 ?
Te01 Sc01 Te01 180.0 31 7_445 ?
Te01 Sc01 Te01 88.47(4) 31_445 7_455 ?
Te01 Sc01 Te01 91.53(4) 7 7_455 ?
Te01 Sc01 Te01 88.47(4) 31 7_455 ?
Te01 Sc01 Te01 91.53(4) 7_445 7_455 ?
Te01 Sc01 Te01 91.53(4) 31_445 31_545 ?
Te01 Sc01 Te01 88.47(4) 7 31_545 ?
Te01 Sc01 Te01 91.53(4) 31 31_545 ?
Te01 Sc01 Te01 88.47(4) 7_445 31_545 ?
Te01 Sc01 Te01 180.00(5) 7_455 31_545 ?
Sc01 Te01 Sc01 91.53(4) 13_444 13_554 ?
Sc01 Te01 Sc01 91.53(4) 13_444 13_544 ?
Sc01 Te01 Sc01 91.53(4) 13_554 13_544 ?
Sc01 Te01 Na01 173.41(5) 13_444 7 ?
Sc01 Te01 Na01 93.061(7) 13_554 7 ?
Sc01 Te01 Na01 93.062(8) 13_544 7 ?
Sc01 Te01 Na01 93.061(8) 13_444 7_445 ?
Sc01 Te01 Na01 173.41(5) 13_554 7_445 ?
Sc01 Te01 Na01 93.062(8) 13_544 7_445 ?
Na01 Te01 Na01 81.98(3) 7 7_445 ?
Sc01 Te01 Na01 93.062(8) 13_444 7_455 ?
Sc01 Te01 Na01 93.062(8) 13_554 7_455 ?
Sc01 Te01 Na01 173.41(5) 13_544 7_455 ?
Na01 Te01 Na01 81.98(3) 7 7_455 ?
Na01 Te01 Na01 81.98(3) 7_445 7_455 ?

loop_
_geom_bond_atom_site_label_1
_geom_bond_atom_site_label_2
_geom_bond_distance
_geom_bond_site_symmetry_2
_geom_bond_publ_flag
Na01 Te01 3.2180(11) 25 ?
Na01 Te01 3.2180(11) 13_444 ?
Na01 Te01 3.2180(11) 25_445 ?
Na01 Te01 3.2180(11) 13_554 ?
Na01 Te01 3.2180(11) 13_544 ?
Na01 Te01 3.2180(11) 25_455 ?
Sc01 Te01 2.9460(10) 31_445 ?
Sc01 Te01 2.9460(10) 7 ?
Sc01 Te01 2.9460(10) 31 ?
Sc01 Te01 2.9460(10) 7_445 ?
Sc01 Te01 2.9461(10) 7_455 ?
Sc01 Te01 2.9461(10) 31_545 ?
